data_4029742
loop_
_publ_author_name
'Lipstman, Sophia'
'Goldberg, Israel'

_publ_section_title
;
 Versatile supramolecular reactivity of zinc-tetra(4-pyridyl)porphyrin in
 crystalline solids: Polymeric grids with zinc dichloride and
 hydrogen-bonded networks with mellitic acid.
;
_journal_name_full 'Beilstein journal of organic chemistry'
_journal_page_first 77
_journal_paper_doi 10.3762/bjoc.5.77
_journal_volume 5
_journal_year 2009
_chemical_formula_moiety 'C40 H24 Cl2 N8 Zn2, 3(C2 H2 Cl4)'
_chemical_formula_sum 'C46 H30 Cl14 N8 Zn2'
_chemical_formula_weight 1321.82
_chemical_name_systematic
; 
 ? 
;
_space_group_IT_number 14
_symmetry_cell_setting monoclinic
_symmetry_space_group_name_Hall '-P 2ybc'
_symmetry_space_group_name_H-M 'P 1 21/c 1'
_atom_sites_solution_hydrogens geom
_atom_sites_solution_primary direct
_atom_sites_solution_secondary difmap
_audit_creation_method SHELXL-97
_cell_angle_alpha 90.00
_cell_angle_beta 103.3958(6)
_cell_angle_gamma 90.00
_cell_formula_units_Z 4
_cell_length_a 19.1157(2)
_cell_length_b 12.9275(2)
_cell_length_c 21.8495(2)
_cell_measurement_reflns_used 11329
_cell_measurement_temperature 110(2)
_cell_measurement_theta_max 27.88
_cell_measurement_theta_min 1.41
_cell_volume 5252.51(11)
_computing_cell_refinement Denzo
_computing_data_collection 'Collect, Nonius B.V.'
_computing_data_reduction 'Denzo & Scalepack'
_computing_structure_refinement 'SHELXL-97 (Sheldrick, 1997)'
_computing_structure_solution SIR-97
_diffrn_ambient_temperature 110(2)
_diffrn_detector_area_resol_mean 12.8
_diffrn_measured_fraction_theta_full 0.996
_diffrn_measured_fraction_theta_max 0.996
_diffrn_measurement_device_type 'Nonius KappaCCD'
_diffrn_measurement_method '0.5 deg. \f and \w scans'
_diffrn_radiation_monochromator graphite
_diffrn_radiation_source 'fine-focus sealed tube'
_diffrn_radiation_type MoK\a
_diffrn_radiation_wavelength 0.71073
_diffrn_reflns_av_R_equivalents 0.0450
_diffrn_reflns_av_sigmaI/netI 0.0583
_diffrn_reflns_limit_h_max 25
_diffrn_reflns_limit_h_min 0
_diffrn_reflns_limit_k_max 16
_diffrn_reflns_limit_k_min 0
_diffrn_reflns_limit_l_max 27
_diffrn_reflns_limit_l_min -28
_diffrn_reflns_number 38848
_diffrn_reflns_theta_full 27.86
_diffrn_reflns_theta_max 27.86
_diffrn_reflns_theta_min 2.48
_diffrn_standards_number 0
_exptl_absorpt_coefficient_mu 1.669
_exptl_absorpt_correction_T_max 0.7313
_exptl_absorpt_correction_T_min 0.4342
_exptl_absorpt_correction_type multi-scan
_exptl_absorpt_process_details 'Blessing, 1995'
_exptl_crystal_colour purple
_exptl_crystal_density_diffrn 1.672
_exptl_crystal_density_method 'not measured'
_exptl_crystal_description prism
_exptl_crystal_F_000 2640
_exptl_crystal_size_max 0.60
_exptl_crystal_size_mid 0.40
_exptl_crystal_size_min 0.20
_refine_diff_density_max 1.289
_refine_diff_density_min -1.096
_refine_diff_density_rms 0.129
_refine_ls_extinction_method none
_refine_ls_goodness_of_fit_ref 1.058
_refine_ls_hydrogen_treatment constr
_refine_ls_matrix_type fullcycle
_refine_ls_number_parameters 666
_refine_ls_number_reflns 12452
_refine_ls_number_restraints 84
_refine_ls_restrained_S_all 1.055
_refine_ls_R_factor_all 0.0988
_refine_ls_R_factor_gt 0.0646
_refine_ls_shift/su_max 0.026
_refine_ls_shift/su_mean 0.002
_refine_ls_structure_factor_coef Fsqd
_refine_ls_weighting_details 'calc w=1/[\s^2^(Fo^2^)+(0.1175P)^2^+5.3709P] where P=(Fo^2^+2Fc^2^)/3'
_refine_ls_weighting_scheme calc
_refine_ls_wR_factor_gt 0.1795
_refine_ls_wR_factor_ref 0.1997
_reflns_number_gt 8437
_reflns_number_total 12452
_reflns_threshold_expression >2sigma(I)
_cod_data_source_file 1860-5397-5-77-S1.cif
_cod_data_source_block so130x
_cod_original_sg_symbol_H-M 'P 21/c'
_cod_database_code 4029742

loop_
_symmetry_equiv_pos_as_xyz
'x, y, z'
'-x, y+1/2, -z+1/2'
'-x, -y, -z'
'x, -y-1/2, z-1/2'

loop_
_atom_site_label
_atom_site_type_symbol
_atom_site_fract_x
_atom_site_fract_y
_atom_site_fract_z
_atom_site_U_iso_or_equiv
_atom_site_adp_type
_atom_site_occupancy
_atom_site_symmetry_multiplicity
_atom_site_calc_flag
_atom_site_refinement_flags
_atom_site_disorder_assembly
_atom_site_disorder_group
Zn1 Zn 0.35891(2) 0.19312(4) 0.34231(2) 0.01962(13) Uani 1 1 d . . .
C1 C 0.4230(2) 0.1523(3) 0.48285(18) 0.0241(8) Uani 1 1 d . . .
C2 C 0.4168(2) 0.0827(4) 0.5324(2) 0.0304(10) Uani 1 1 d . . .
H2 H 0.4501 0.0755 0.5719 0.037 Uiso 1 1 calc R . .
C3 C 0.3552(3) 0.0292(4) 0.5129(2) 0.0334(10) Uani 1 1 d . . .
H3 H 0.3368 -0.0224 0.5359 0.040 Uiso 1 1 calc R . .
C4 C 0.3223(2) 0.0657(3) 0.44974(19) 0.0252(9) Uani 1 1 d . . .
C5 C 0.2550(2) 0.0354(3) 0.41332(19) 0.0243(9) Uani 1 1 d . . .
C6 C 0.2237(2) 0.0698(3) 0.35218(19) 0.0231(8) Uani 1 1 d . . .
C7 C 0.1498(2) 0.0526(3) 0.3204(2) 0.0270(9) Uani 1 1 d . . .
H7 H 0.1150 0.0151 0.3362 0.032 Uiso 1 1 calc R . .
C8 C 0.1392(2) 0.1000(3) 0.2639(2) 0.0278(9) Uani 1 1 d . . .
H8 H 0.0957 0.1016 0.2323 0.033 Uiso 1 1 calc R . .
C9 C 0.2066(2) 0.1477(3) 0.26050(18) 0.0225(8) Uani 1 1 d . . .
C10 C 0.2174(2) 0.2082(3) 0.21026(19) 0.0228(8) Uani 1 1 d . . .
C11 C 0.2801(2) 0.2656(3) 0.21012(19) 0.0232(8) Uani 1 1 d . . .
C12 C 0.2957(2) 0.3126(3) 0.1548(2) 0.0279(9) Uani 1 1 d . . .
H12 H 0.2662 0.3113 0.1134 0.034 Uiso 1 1 calc R . .
C13 C 0.3608(2) 0.3588(4) 0.1738(2) 0.0288(9) Uani 1 1 d . . .
H13 H 0.3860 0.3954 0.1479 0.035 Uiso 1 1 calc R . .
C14 C 0.3848(2) 0.3422(3) 0.24090(19) 0.0239(8) Uani 1 1 d . . .
C15 C 0.4479(2) 0.3829(3) 0.2799(2) 0.0251(9) Uani 1 1 d . . .
C16 C 0.4718(2) 0.3645(3) 0.3447(2) 0.0252(9) Uani 1 1 d . . .
C17 C 0.5310(3) 0.4159(4) 0.3859(2) 0.0359(11) Uani 1 1 d . . .
H17 H 0.5596 0.4695 0.3745 0.043 Uiso 1 1 calc R . .
C18 C 0.5386(3) 0.3738(4) 0.4441(2) 0.0373(11) Uani 1 1 d . . .
H18 H 0.5732 0.3924 0.4811 0.045 Uiso 1 1 calc R . .
C19 C 0.4839(2) 0.2954(3) 0.43874(19) 0.0256(9) Uani 1 1 d . . .
C20 C 0.4763(2) 0.2286(3) 0.4870(2) 0.0244(8) Uani 1 1 d . A .
N21 N 0.36623(19) 0.1376(3) 0.43228(16) 0.0239(7) Uani 1 1 d . . .
N22 N 0.25746(18) 0.1290(3) 0.31510(15) 0.0209(7) Uani 1 1 d . . .
N23 N 0.33520(18) 0.2824(3) 0.26122(16) 0.0216(7) Uani 1 1 d . . .
N24 N 0.44318(18) 0.2930(3) 0.37784(16) 0.0220(7) Uani 1 1 d . . .
C25 C 0.2093(2) -0.0333(3) 0.4428(2) 0.0263(9) Uani 1 1 d . . .
C26 C 0.1888(3) -0.0042(4) 0.4972(2) 0.0353(11) Uani 1 1 d . . .
H26 H 0.2074 0.0575 0.5184 0.042 Uiso 1 1 calc R . .
C27 C 0.1417(3) -0.0645(4) 0.5205(2) 0.0333(10) Uani 1 1 d . . .
H27 H 0.1277 -0.0423 0.5574 0.040 Uiso 1 1 calc R . .
N28 N 0.11517(19) -0.1524(3) 0.49350(16) 0.0257(8) Uani 1 1 d . . .
C29 C 0.1362(3) -0.1837(4) 0.4416(2) 0.0312(10) Uani 1 1 d . . .
H29 H 0.1181 -0.2470 0.4222 0.037 Uiso 1 1 calc R . .
C30 C 0.1830(3) -0.1265(3) 0.4158(2) 0.0310(10) Uani 1 1 d . . .
H30 H 0.1973 -0.1510 0.3796 0.037 Uiso 1 1 calc R . .
C31 C 0.1559(2) 0.2193(3) 0.15405(19) 0.0240(9) Uani 1 1 d . . .
C32 C 0.1246(2) 0.1352(3) 0.1191(2) 0.0269(9) Uani 1 1 d . . .
H32 H 0.1427 0.0676 0.1300 0.032 Uiso 1 1 calc R . .
C33 C 0.0669(2) 0.1496(3) 0.0681(2) 0.0256(9) Uani 1 1 d . . .
H33 H 0.0461 0.0912 0.0443 0.031 Uiso 1 1 calc R . .
N34 N 0.03950(19) 0.2446(3) 0.05138(16) 0.0246(7) Uani 1 1 d . . .
C35 C 0.0689(2) 0.3262(3) 0.0854(2) 0.0282(9) Uani 1 1 d . . .
H35 H 0.0495 0.3929 0.0738 0.034 Uiso 1 1 calc R . .
C36 C 0.1264(2) 0.3172(3) 0.1368(2) 0.0275(9) Uani 1 1 d . . .
H36 H 0.1457 0.3768 0.1602 0.033 Uiso 1 1 calc R . .
C37 C 0.4920(2) 0.4532(3) 0.2500(2) 0.0244(9) Uani 1 1 d . . .
C38 C 0.4623(2) 0.5382(3) 0.2144(2) 0.0275(9) Uani 1 1 d . . .
H38 H 0.4127 0.5537 0.2090 0.033 Uiso 1 1 calc R . .
C39 C 0.5053(2) 0.5999(4) 0.18708(19) 0.0258(9) Uani 1 1 d . . .
H39 H 0.4839 0.6570 0.1624 0.031 Uiso 1 1 calc R . .
N40 N 0.57599(19) 0.5834(3) 0.19345(17) 0.0250(7) Uani 1 1 d . . .
C41 C 0.6049(3) 0.5022(4) 0.2278(2) 0.0344(11) Uani 1 1 d . . .
H41 H 0.6549 0.4895 0.2330 0.041 Uiso 1 1 calc R . .
C42 C 0.5657(3) 0.4358(4) 0.2561(2) 0.0350(11) Uani 1 1 d . . .
H42 H 0.5885 0.3785 0.2798 0.042 Uiso 1 1 calc R . .
C43 C 0.5265(2) 0.2427(3) 0.5500(2) 0.0283(9) Uani 1 1 d U . .
C44A C 0.5291(5) 0.3330(8) 0.5814(4) 0.0328(19) Uani 0.50 1 d PU A 1
H44A H 0.4983 0.3888 0.5646 0.039 Uiso 0.50 1 calc PR A 1
C45A C 0.5781(6) 0.3422(8) 0.6390(4) 0.040(2) Uani 0.50 1 d PU A 1
H45A H 0.5769 0.4037 0.6626 0.048 Uiso 0.50 1 calc PR A 1
N46A N 0.6270(5) 0.2697(8) 0.6637(4) 0.046(2) Uani 0.50 1 d PU A 1
C47A C 0.6270(6) 0.1844(8) 0.6289(4) 0.037(2) Uani 0.50 1 d PU A 1
H47A H 0.6616 0.1324 0.6448 0.044 Uiso 0.50 1 calc PR A 1
C48A C 0.5805(5) 0.1672(7) 0.5719(4) 0.0278(17) Uani 0.50 1 d PU A 1
H48A H 0.5841 0.1069 0.5480 0.033 Uiso 0.50 1 calc PR A 1
C44B C 0.4948(6) 0.2775(8) 0.6017(4) 0.037(2) Uani 0.50 1 d PU A 2
H44B H 0.4447 0.2905 0.5943 0.044 Uiso 0.50 1 calc PR A 2
C45B C 0.5380(6) 0.2913(8) 0.6609(5) 0.043(2) Uani 0.50 1 d PU A 2
H45B H 0.5171 0.3135 0.6941 0.052 Uiso 0.50 1 calc PR A 2
N46B N 0.6099(5) 0.2739(7) 0.6728(4) 0.043(2) Uani 0.50 1 d PU A 2
C47B C 0.6357(6) 0.2382(12) 0.6276(5) 0.055(3) Uani 0.50 1 d PU A 2
H47B H 0.6857 0.2237 0.6360 0.066 Uiso 0.50 1 calc PR A 2
C48B C 0.5939(6) 0.2192(10) 0.5659(4) 0.046(3) Uani 0.50 1 d PU A 2
H48B H 0.6161 0.1885 0.5356 0.055 Uiso 0.50 1 calc PR A 2
Zn2 Zn 0.04123(3) -0.23591(4) 0.52715(2) 0.02723(15) Uani 1 1 d . . .
Cl1 Cl 0.00650(9) -0.13450(13) 0.59597(7) 0.0577(4) Uani 1 1 d . . .
Cl2 Cl 0.08890(8) -0.38961(11) 0.55570(8) 0.0637(5) Uani 1 1 d . . .
C51 C 0.2577(3) 0.4826(5) 0.4542(3) 0.0558(15) Uani 1 1 d . . .
H51 H 0.2201 0.4727 0.4144 0.067 Uiso 1 1 calc R . .
C52 C 0.2332(3) 0.4314(5) 0.5072(3) 0.0593(16) Uani 1 1 d . . .
H52 H 0.1882 0.4678 0.5109 0.071 Uiso 1 1 calc R . .
Cl3 Cl 0.33866(10) 0.42884(16) 0.44477(12) 0.0844(6) Uani 1 1 d . . .
Cl4 Cl 0.26630(9) 0.61753(11) 0.47189(10) 0.0673(5) Uani 1 1 d . . .
Cl5 Cl 0.20871(9) 0.29993(11) 0.48760(7) 0.0530(4) Uani 1 1 d . . .
Cl6 Cl 0.29483(10) 0.44080(14) 0.58335(9) 0.0710(5) Uani 1 1 d . . .
C57 C 0.0635(3) 0.3764(5) 0.3368(3) 0.0519(15) Uani 1 1 d . . .
H57 H 0.0501 0.3156 0.3600 0.062 Uiso 1 1 calc R . .
C58 C 0.0055(3) 0.3934(5) 0.2784(3) 0.0563(16) Uani 1 1 d . . .
H58 H -0.0391 0.4146 0.2917 0.068 Uiso 1 1 calc R . .
Cl7 Cl 0.14816(7) 0.35166(11) 0.31902(6) 0.0445(3) Uani 1 1 d . . .
Cl8 Cl 0.07053(10) 0.49007(16) 0.38689(9) 0.0705(5) Uani 1 1 d . . .
Cl9 Cl -0.01282(9) 0.27736(13) 0.23735(10) 0.0695(5) Uani 1 1 d . . .
Cl10 Cl 0.02728(8) 0.49351(12) 0.23104(8) 0.0576(4) Uani 1 1 d . . .
C63 C 0.2181(8) 0.7550(12) 0.1878(7) 0.145(5) Uiso 1 1 d . . .
H63 H 0.1697 0.7356 0.1617 0.174 Uiso 1 1 calc R . .
C64 C 0.2393(8) 0.6740(11) 0.2265(6) 0.136(4) Uiso 1 1 d . . .
H64 H 0.2884 0.6926 0.2516 0.164 Uiso 1 1 calc R . .
Cl11 Cl 0.27222(13) 0.76881(16) 0.13514(8) 0.0805(6) Uani 1 1 d . . .
Cl12 Cl 0.20370(10) 0.86776(12) 0.22944(8) 0.0657(5) Uani 1 1 d . . .
Cl13 Cl 0.24987(11) 0.55324(13) 0.19077(12) 0.0875(7) Uani 1 1 d . . .
Cl14 Cl 0.18462(11) 0.65149(15) 0.28567(13) 0.0892(7) Uani 1 1 d . . .

loop_
_atom_site_aniso_label
_atom_site_aniso_U_11
_atom_site_aniso_U_22
_atom_site_aniso_U_33
_atom_site_aniso_U_23
_atom_site_aniso_U_13
_atom_site_aniso_U_12
Zn1 0.0187(2) 0.0219(2) 0.0190(2) -0.00058(18) 0.00599(18) -0.00087(17)
C1 0.026(2) 0.029(2) 0.0178(18) -0.0009(17) 0.0065(16) 0.0013(17)
C2 0.028(2) 0.043(3) 0.0196(19) 0.0020(19) 0.0042(17) -0.008(2)
C3 0.038(3) 0.042(3) 0.021(2) 0.0033(19) 0.0080(19) -0.010(2)
C4 0.029(2) 0.027(2) 0.0204(19) -0.0007(17) 0.0075(17) -0.0036(17)
C5 0.027(2) 0.027(2) 0.0203(19) -0.0031(17) 0.0096(17) -0.0022(17)
C6 0.023(2) 0.023(2) 0.025(2) -0.0022(17) 0.0097(17) 0.0012(16)
C7 0.025(2) 0.028(2) 0.029(2) 0.0027(18) 0.0085(18) -0.0052(17)
C8 0.023(2) 0.029(2) 0.030(2) 0.0008(18) 0.0051(18) -0.0024(17)
C9 0.024(2) 0.024(2) 0.0199(19) -0.0031(16) 0.0062(16) -0.0004(16)
C10 0.021(2) 0.025(2) 0.0214(19) -0.0012(16) 0.0031(16) -0.0023(16)
C11 0.024(2) 0.026(2) 0.0197(18) -0.0004(17) 0.0058(16) -0.0023(17)
C12 0.032(2) 0.031(2) 0.0207(19) -0.0009(18) 0.0052(17) -0.0055(19)
C13 0.034(2) 0.033(2) 0.022(2) 0.0024(18) 0.0117(18) -0.0079(19)
C14 0.024(2) 0.026(2) 0.024(2) -0.0012(17) 0.0101(17) -0.0013(17)
C15 0.023(2) 0.024(2) 0.030(2) 0.0014(18) 0.0097(17) -0.0015(17)
C16 0.022(2) 0.024(2) 0.030(2) -0.0012(18) 0.0069(17) -0.0013(16)
C17 0.032(3) 0.033(2) 0.038(3) 0.003(2) -0.001(2) -0.013(2)
C18 0.036(3) 0.037(3) 0.034(2) 0.005(2) -0.002(2) -0.013(2)
C19 0.024(2) 0.030(2) 0.022(2) -0.0043(17) 0.0038(17) -0.0008(17)
C20 0.023(2) 0.026(2) 0.024(2) -0.0021(17) 0.0050(16) 0.0019(17)
N21 0.0226(18) 0.0275(18) 0.0214(16) 0.0002(14) 0.0047(14) -0.0018(14)
N22 0.0196(17) 0.0242(17) 0.0200(16) 0.0005(14) 0.0072(13) -0.0012(13)
N23 0.0213(17) 0.0220(17) 0.0225(16) -0.0009(14) 0.0073(14) -0.0010(13)
N24 0.0209(17) 0.0239(17) 0.0216(16) -0.0016(14) 0.0056(14) -0.0011(13)
C25 0.025(2) 0.029(2) 0.025(2) 0.0029(18) 0.0069(17) -0.0046(17)
C26 0.042(3) 0.036(3) 0.030(2) -0.004(2) 0.014(2) -0.013(2)
C27 0.043(3) 0.031(2) 0.029(2) -0.0061(19) 0.016(2) -0.008(2)
N28 0.0250(18) 0.0280(18) 0.0247(17) 0.0027(15) 0.0068(15) -0.0012(15)
C29 0.035(3) 0.026(2) 0.033(2) -0.0022(19) 0.009(2) -0.0061(19)
C30 0.037(3) 0.027(2) 0.032(2) -0.0023(19) 0.014(2) -0.0001(19)
C31 0.023(2) 0.028(2) 0.0213(19) 0.0001(17) 0.0068(17) -0.0012(17)
C32 0.026(2) 0.026(2) 0.028(2) 0.0011(18) 0.0052(18) -0.0001(17)
C33 0.028(2) 0.024(2) 0.024(2) -0.0028(17) 0.0057(17) 0.0005(17)
N34 0.0217(18) 0.0280(18) 0.0229(17) 0.0008(15) 0.0030(14) -0.0002(14)
C35 0.028(2) 0.024(2) 0.031(2) 0.0011(18) 0.0044(18) 0.0011(17)
C36 0.031(2) 0.022(2) 0.029(2) -0.0016(18) 0.0052(18) -0.0026(17)
C37 0.022(2) 0.026(2) 0.026(2) -0.0031(17) 0.0081(17) -0.0039(17)
C38 0.025(2) 0.029(2) 0.028(2) 0.0033(18) 0.0063(18) 0.0003(17)
C39 0.020(2) 0.033(2) 0.024(2) 0.0043(18) 0.0057(17) -0.0012(17)
N40 0.0237(18) 0.0247(18) 0.0287(18) -0.0001(15) 0.0101(15) -0.0025(14)
C41 0.023(2) 0.033(2) 0.051(3) 0.012(2) 0.014(2) 0.0028(19)
C42 0.026(2) 0.028(2) 0.053(3) 0.014(2) 0.014(2) 0.0018(18)
C43 0.029(2) 0.025(2) 0.026(2) 0.0042(17) -0.0024(17) -0.0045(17)
C44A 0.042(5) 0.034(4) 0.019(4) 0.001(3) 0.002(3) 0.001(4)
C45A 0.051(6) 0.043(5) 0.021(4) -0.003(4) -0.004(4) 0.009(4)
N46A 0.041(5) 0.056(5) 0.031(4) -0.002(4) -0.009(4) -0.003(4)
C47A 0.038(5) 0.041(5) 0.031(4) 0.011(4) 0.007(4) 0.005(4)
C48A 0.032(5) 0.029(4) 0.025(4) 0.006(3) 0.011(3) -0.002(3)
C44B 0.036(5) 0.038(5) 0.031(4) -0.003(4) -0.001(4) 0.008(4)
C45B 0.043(5) 0.047(6) 0.033(4) -0.003(4) -0.006(4) 0.003(5)
N46B 0.039(4) 0.050(5) 0.032(4) 0.005(4) -0.007(3) -0.012(4)
C47B 0.027(5) 0.096(10) 0.035(5) 0.013(6) -0.006(4) 0.004(6)
C48B 0.037(5) 0.081(8) 0.021(4) 0.008(5) 0.010(4) -0.001(5)
Zn2 0.0259(3) 0.0298(3) 0.0245(3) 0.0045(2) 0.0030(2) -0.0069(2)
Cl1 0.0649(10) 0.0716(10) 0.0467(8) -0.0249(7) 0.0335(7) -0.0289(8)
Cl2 0.0487(8) 0.0345(7) 0.0867(11) 0.0238(7) -0.0275(8) -0.0084(6)
C51 0.050(4) 0.052(4) 0.064(4) -0.006(3) 0.012(3) 0.006(3)
C52 0.042(3) 0.062(4) 0.066(4) 0.012(3) -0.004(3) -0.004(3)
Cl3 0.0539(10) 0.0692(11) 0.1385(19) -0.0197(12) 0.0396(11) 0.0075(9)
Cl4 0.0496(9) 0.0349(7) 0.1098(14) 0.0013(8) 0.0027(9) 0.0004(6)
Cl5 0.0681(10) 0.0387(7) 0.0514(8) 0.0007(6) 0.0126(7) -0.0093(6)
Cl6 0.0587(10) 0.0696(11) 0.0707(11) 0.0188(9) -0.0133(8) -0.0167(8)
C57 0.046(3) 0.051(3) 0.064(4) 0.013(3) 0.023(3) 0.008(3)
C58 0.036(3) 0.053(4) 0.080(4) 0.014(3) 0.013(3) -0.002(3)
Cl7 0.0385(7) 0.0490(7) 0.0444(7) -0.0061(6) 0.0066(5) 0.0108(6)
Cl8 0.0552(10) 0.0917(13) 0.0692(10) -0.0238(10) 0.0236(8) 0.0105(9)
Cl9 0.0518(9) 0.0521(9) 0.0977(13) -0.0037(9) 0.0034(9) -0.0083(7)
Cl10 0.0390(7) 0.0569(9) 0.0767(10) 0.0277(8) 0.0126(7) 0.0070(6)
Cl11 0.1055(16) 0.0762(12) 0.0502(9) -0.0025(9) -0.0014(10) 0.0137(11)
Cl12 0.0686(11) 0.0461(8) 0.0733(11) -0.0182(8) -0.0023(8) 0.0080(7)
Cl13 0.0675(12) 0.0457(9) 0.1262(17) -0.0307(10) -0.0248(11) 0.0134(8)
Cl14 0.0654(12) 0.0601(11) 0.150(2) -0.0022(12) 0.0401(13) -0.0098(9)

loop_
_atom_type_symbol
_atom_type_description
_atom_type_scat_dispersion_real
_atom_type_scat_dispersion_imag
_atom_type_scat_source
C C 0.0033 0.0016 'International Tables Vol C Tables 4.2.6.8 and 6.1.1.4'
H H 0.0000 0.0000 'International Tables Vol C Tables 4.2.6.8 and 6.1.1.4'
N N 0.0061 0.0033 'International Tables Vol C Tables 4.2.6.8 and 6.1.1.4'
Cl Cl 0.1484 0.1585 'International Tables Vol C Tables 4.2.6.8 and 6.1.1.4'
Zn Zn 0.2839 1.4301 'International Tables Vol C Tables 4.2.6.8 and 6.1.1.4'

loop_
_geom_angle_atom_site_label_1
_geom_angle_atom_site_label_2
_geom_angle_atom_site_label_3
_geom_angle
_geom_angle_site_symmetry_1
_geom_angle_site_symmetry_3
N22 Zn1 N21 89.23(13) . .
N22 Zn1 N24 162.81(13) . .
N21 Zn1 N24 89.11(14) . .
N22 Zn1 N23 88.43(13) . .
N21 Zn1 N23 163.47(14) . .
N24 Zn1 N23 88.31(14) . .
N22 Zn1 N40 102.39(13) . 2_645
N21 Zn1 N40 101.50(14) . 2_645
N24 Zn1 N40 94.70(13) . 2_645
N23 Zn1 N40 94.98(13) . 2_645
N21 C1 C20 125.2(4) . .
N21 C1 C2 109.4(4) . .
C20 C1 C2 125.3(4) . .
C3 C2 C1 107.6(4) . .
C3 C2 H2 126.2 . .
C1 C2 H2 126.2 . .
C2 C3 C4 106.8(4) . .
C2 C3 H3 126.6 . .
C4 C3 H3 126.6 . .
N21 C4 C5 125.1(4) . .
N21 C4 C3 109.1(4) . .
C5 C4 C3 125.8(4) . .
C4 C5 C6 125.7(4) . .
C4 C5 C25 118.3(4) . .
C6 C5 C25 115.8(4) . .
N22 C6 C5 125.5(4) . .
N22 C6 C7 110.1(4) . .
C5 C6 C7 124.3(4) . .
C8 C7 C6 107.0(4) . .
C8 C7 H7 126.5 . .
C6 C7 H7 126.5 . .
C7 C8 C9 107.1(4) . .
C7 C8 H8 126.5 . .
C9 C8 H8 126.5 . .
N22 C9 C10 125.1(4) . .
N22 C9 C8 109.8(4) . .
C10 C9 C8 124.9(4) . .
C9 C10 C11 125.1(4) . .
C9 C10 C31 117.8(4) . .
C11 C10 C31 117.0(4) . .
N23 C11 C10 125.3(4) . .
N23 C11 C12 110.4(4) . .
C10 C11 C12 124.3(4) . .
C13 C12 C11 106.4(4) . .
C13 C12 H12 126.8 . .
C11 C12 H12 126.8 . .
C12 C13 C14 107.3(4) . .
C12 C13 H13 126.4 . .
C14 C13 H13 126.4 . .
N23 C14 C15 125.0(4) . .
N23 C14 C13 109.3(4) . .
C15 C14 C13 125.7(4) . .
C16 C15 C14 125.5(4) . .
C16 C15 C37 117.4(4) . .
C14 C15 C37 117.1(4) . .
N24 C16 C15 124.9(4) . .
N24 C16 C17 109.7(4) . .
C15 C16 C17 125.4(4) . .
C18 C17 C16 107.3(4) . .
C18 C17 H17 126.3 . .
C16 C17 H17 126.3 . .
C17 C18 C19 106.7(4) . .
C17 C18 H18 126.6 . .
C19 C18 H18 126.6 . .
N24 C19 C20 125.5(4) . .
N24 C19 C18 109.3(4) . .
C20 C19 C18 125.1(4) . .
C19 C20 C1 125.9(4) . .
C19 C20 C43 117.5(4) . .
C1 C20 C43 116.6(4) . .
C4 N21 C1 107.0(3) . .
C4 N21 Zn1 126.3(3) . .
C1 N21 Zn1 125.8(3) . .
C9 N22 C6 105.9(3) . .
C9 N22 Zn1 127.4(3) . .
C6 N22 Zn1 126.1(3) . .
C11 N23 C14 106.6(3) . .
C11 N23 Zn1 125.9(3) . .
C14 N23 Zn1 123.9(3) . .
C16 N24 C19 106.9(3) . .
C16 N24 Zn1 126.6(3) . .
C19 N24 Zn1 126.4(3) . .
C30 C25 C26 117.0(4) . .
C30 C25 C5 121.7(4) . .
C26 C25 C5 121.2(4) . .
C27 C26 C25 120.2(4) . .
C27 C26 H26 119.9 . .
C25 C26 H26 119.9 . .
N28 C27 C26 122.5(4) . .
N28 C27 H27 118.8 . .
C26 C27 H27 118.8 . .
C27 N28 C29 118.2(4) . .
C27 N28 Zn2 121.1(3) . .
C29 N28 Zn2 120.6(3) . .
N28 C29 C30 122.1(4) . .
N28 C29 H29 119.0 . .
C30 C29 H29 119.0 . .
C29 C30 C25 119.9(4) . .
C29 C30 H30 120.0 . .
C25 C30 H30 120.0 . .
C32 C31 C36 117.8(4) . .
C32 C31 C10 122.4(4) . .
C36 C31 C10 119.8(4) . .
C31 C32 C33 120.0(4) . .
C31 C32 H32 120.0 . .
C33 C32 H32 120.0 . .
N34 C33 C32 121.7(4) . .
N34 C33 H33 119.2 . .
C32 C33 H33 119.2 . .
C35 N34 C33 118.7(4) . .
C35 N34 Zn2 120.6(3) . 2
C33 N34 Zn2 120.7(3) . 2
N34 C35 C36 122.6(4) . .
N34 C35 H35 118.7 . .
C36 C35 H35 118.7 . .
C35 C36 C31 119.2(4) . .
C35 C36 H36 120.4 . .
C31 C36 H36 120.4 . .
C38 C37 C42 116.8(4) . .
C38 C37 C15 121.9(4) . .
C42 C37 C15 121.2(4) . .
C39 C38 C37 119.6(4) . .
C39 C38 H38 120.2 . .
C37 C38 H38 120.2 . .
N40 C39 C38 123.4(4) . .
N40 C39 H39 118.3 . .
C38 C39 H39 118.3 . .
C41 N40 C39 117.3(4) . .
C41 N40 Zn1 121.7(3) . 2_655
C39 N40 Zn1 120.7(3) . 2_655
N40 C41 C42 123.1(4) . .
N40 C41 H41 118.5 . .
C42 C41 H41 118.5 . .
C41 C42 C37 119.8(4) . .
C41 C42 H42 120.1 . .
C37 C42 H42 120.1 . .
C48B C43 C44A 98.6(6) . .
C48B C43 C48A 31.3(6) . .
C44A C43 C48A 118.9(6) . .
C48B C43 C44B 115.4(7) . .
C44A C43 C44B 46.9(4) . .
C48A C43 C44B 110.2(5) . .
C48B C43 C20 127.4(6) . .
C44A C43 C20 121.0(5) . .
C48A C43 C20 119.2(5) . .
C44B C43 C20 116.9(5) . .
C43 C44A C45A 118.3(9) . .
C43 C44A H44A 120.9 . .
C45A C44A H44A 120.9 . .
N46A C45A C44A 124.2(10) . .
N46A C45A H45A 117.9 . .
C44A C45A H45A 117.9 . .
C45A N46A C47A 116.0(8) . .
N46A C47A C48A 124.3(9) . .
N46A C47A H47A 117.9 . .
C48A C47A H47A 117.9 . .
C47A C48A C43 117.6(8) . .
C47A C48A H48A 121.2 . .
C43 C48A H48A 121.2 . .
C45B C44B C43 119.9(9) . .
C45B C44B H44B 120.1 . .
C43 C44B H44B 120.1 . .
N46B C45B C44B 121.3(10) . .
N46B C45B H45B 119.3 . .
C44B C45B H45B 119.4 . .
C47B N46B C45B 117.6(9) . .
N46B C47B C48B 124.1(10) . .
N46B C47B H47B 118.0 . .
C48B C47B H47B 117.9 . .
C43 C48B C47B 121.4(10) . .
C43 C48B H48B 119.3 . .
C47B C48B H48B 119.3 . .
N34 Zn2 N28 102.35(14) 2_545 .
N34 Zn2 Cl1 110.96(11) 2_545 .
N28 Zn2 Cl1 105.84(11) . .
N34 Zn2 Cl2 107.93(11) 2_545 .
N28 Zn2 Cl2 107.53(11) . .
Cl1 Zn2 Cl2 120.64(7) . .
C52 C51 Cl3 111.0(5) . .
C52 C51 Cl4 107.1(5) . .
Cl3 C51 Cl4 111.9(4) . .
C52 C51 H51 108.9 . .
Cl3 C51 H51 108.9 . .
Cl4 C51 H51 108.9 . .
C51 C52 Cl5 110.2(5) . .
C51 C52 Cl6 115.3(5) . .
Cl5 C52 Cl6 111.3(3) . .
C51 C52 H52 106.5 . .
Cl5 C52 H52 106.5 . .
Cl6 C52 H52 106.5 . .
C58 C57 Cl7 111.8(4) . .
C58 C57 Cl8 109.3(4) . .
Cl7 C57 Cl8 109.4(3) . .
C58 C57 H57 108.8 . .
Cl7 C57 H57 108.8 . .
Cl8 C57 H57 108.8 . .
C57 C58 Cl9 109.4(4) . .
C57 C58 Cl10 112.2(4) . .
Cl9 C58 Cl10 112.1(4) . .
C57 C58 H58 107.6 . .
Cl9 C58 H58 107.6 . .
Cl10 C58 H58 107.6 . .
C64 C63 Cl11 111.1(11) . .
C64 C63 Cl12 112.1(11) . .
Cl11 C63 Cl12 116.5(9) . .
C64 C63 H63 105.4 . .
Cl11 C63 H63 105.4 . .
Cl12 C63 H63 105.4 . .
C63 C64 Cl13 117.0(11) . .
C63 C64 Cl14 114.9(11) . .
Cl13 C64 Cl14 107.9(7) . .
C63 C64 H64 105.3 . .
Cl13 C64 H64 105.3 . .
Cl14 C64 H64 105.3 . .

loop_
_geom_bond_atom_site_label_1
_geom_bond_atom_site_label_2
_geom_bond_distance
_geom_bond_site_symmetry_2
Zn1 N22 2.066(3) .
Zn1 N21 2.067(3) .
Zn1 N24 2.070(3) .
Zn1 N23 2.075(3) .
Zn1 N40 2.150(3) 2_645
C1 N21 1.371(5) .
C1 C20 1.405(6) .
C1 C2 1.434(6) .
C2 C3 1.346(7) .
C2 H2 0.9500 .
C3 C4 1.456(6) .
C3 H3 0.9500 .
C4 N21 1.365(5) .
C4 C5 1.403(6) .
C5 C6 1.404(6) .
C5 C25 1.492(6) .
C6 N22 1.378(5) .
C6 C7 1.439(6) .
C7 C8 1.351(6) .
C7 H7 0.9500 .
C8 C9 1.446(6) .
C8 H8 0.9500 .
C9 N22 1.374(5) .
C9 C10 1.402(6) .
C10 C11 1.410(6) .
C10 C31 1.497(6) .
C11 N23 1.363(5) .
C11 C12 1.444(6) .
C12 C13 1.356(6) .
C12 H12 0.9500 .
C13 C14 1.446(6) .
C13 H13 0.9500 .
C14 N23 1.375(5) .
C14 C15 1.407(6) .
C15 C16 1.404(6) .
C15 C37 1.490(6) .
C16 N24 1.364(5) .
C16 C17 1.434(6) .
C17 C18 1.360(7) .
C17 H17 0.9500 .
C18 C19 1.440(6) .
C18 H18 0.9500 .
C19 N24 1.377(5) .
C19 C20 1.397(6) .
C20 C43 1.496(6) .
C25 C30 1.382(6) .
C25 C26 1.388(6) .
C26 C27 1.374(6) .
C26 H26 0.9500 .
C27 N28 1.327(6) .
C27 H27 0.9500 .
N28 C29 1.350(6) .
N28 Zn2 2.046(3) .
C29 C30 1.379(6) .
C29 H29 0.9500 .
C30 H30 0.9500 .
C31 C32 1.382(6) .
C31 C36 1.402(6) .
C32 C33 1.387(6) .
C32 H32 0.9500 .
C33 N34 1.352(6) .
C33 H33 0.9500 .
N34 C35 1.337(6) .
N34 Zn2 2.040(4) 2
C35 C36 1.382(6) .
C35 H35 0.9500 .
C36 H36 0.9500 .
C37 C38 1.389(6) .
C37 C42 1.401(6) .
C38 C39 1.376(6) .
C38 H38 0.9500 .
C39 N40 1.342(5) .
C39 H39 0.9500 .
N40 C41 1.334(6) .
N40 Zn1 2.150(3) 2_655
C41 C42 1.377(6) .
C41 H41 0.9500 .
C42 H42 0.9500 .
C43 C48B 1.291(12) .
C43 C44A 1.349(11) .
C43 C48A 1.421(10) .
C43 C44B 1.472(11) .
C44A C45A 1.388(13) .
C44A H44A 0.9500 .
C45A N46A 1.345(14) .
C45A H45A 0.9500 .
N46A C47A 1.339(14) .
C47A C48A 1.370(13) .
C47A H47A 0.9500 .
C48A H48A 0.9500 .
C44B C45B 1.375(14) .
C44B H44B 0.9500 .
C45B N46B 1.357(15) .
C45B H45B 0.9500 .
N46B C47B 1.288(16) .
C47B C48B 1.420(15) .
C47B H47B 0.9500 .
C48B H48B 0.9500 .
Zn2 N34 2.040(4) 2_545
Zn2 Cl1 2.2096(15) .
Zn2 Cl2 2.2144(15) .
C51 C52 1.499(9) .
C51 Cl3 1.751(6) .
C51 Cl4 1.786(6) .
C51 H51 1.0000 .
C52 Cl5 1.789(7) .
C52 Cl6 1.806(7) .
C52 H52 1.0000 .
C57 C58 1.500(9) .
C57 Cl7 1.779(6) .
C57 Cl8 1.819(7) .
C57 H57 1.0000 .
C58 Cl9 1.741(7) .
C58 Cl10 1.766(6) .
C58 H58 1.0000 .
C63 C64 1.349(17) .
C63 Cl11 1.725(14) .
C63 Cl12 1.773(15) .
C63 H63 1.0000 .
C64 Cl13 1.778(13) .
C64 Cl14 1.864(13) .
C64 H64 1.0000 .
